data_4024102
loop_
_publ_author_name
'Nathalie Lebrasseur'
'Julien Gagnepain'
'Aur\'elie Ozanne-Beaudenon'
'Jean-Michel L\'eger'
'St\'ephane Quideau'

_publ_section_title
;
 Efficient Access to Orthoquinols and Their [4 + 2] Cyclodimers
 via SIBX-Mediated Hydroxylative Phenol Dearomatization
;
_journal_name_full 'Journal of Organic Chemistry'
_journal_page_first 6280
_journal_page_last 6283
_journal_paper_doi 10.1021/jo0708893
_journal_volume 72
_journal_year 2007
_chemical_formula_sum 'C16 H20 O4'
_chemical_formula_weight 276.32
_chemical_name_systematic
; 
 ? 
;
_space_group_IT_number 19
_symmetry_cell_setting orthorhombic
_symmetry_space_group_name_Hall 'P 2ac 2ab'
_symmetry_space_group_name_H-M 'P 21 21 21'
_atom_sites_solution_hydrogens geom
_atom_sites_solution_primary direct
_atom_sites_solution_secondary difmap
_audit_creation_method SHELXL-97
_cell_angle_alpha 90.00
_cell_angle_beta 90.00
_cell_angle_gamma 90.00
_cell_formula_units_Z 4
_cell_length_a 8.521(2)
_cell_length_b 9.1760(10)
_cell_length_c 17.747(3)
_cell_measurement_temperature 293(2)
_cell_volume 1387.6(4)
_computing_structure_refinement 'SHELXL-97 (Sheldrick, 1997)'
_computing_structure_solution 'SHELXS-97 (Sheldrick, 1990)'
_diffrn_ambient_temperature 293(2)
_diffrn_measured_fraction_theta_full 0.993
_diffrn_measured_fraction_theta_max 0.993
_diffrn_radiation_monochromator graphite
_diffrn_radiation_source 'fine-focus sealed tube'
_diffrn_radiation_type CuK\a
_diffrn_radiation_wavelength 1.54180
_diffrn_reflns_av_R_equivalents 0.0000
_diffrn_reflns_av_sigmaI/netI 0.0089
_diffrn_reflns_limit_h_max 10
_diffrn_reflns_limit_h_min -9
_diffrn_reflns_limit_k_max 10
_diffrn_reflns_limit_k_min 0
_diffrn_reflns_limit_l_max 20
_diffrn_reflns_limit_l_min 0
_diffrn_reflns_number 2180
_diffrn_reflns_theta_full 64.94
_diffrn_reflns_theta_max 64.94
_diffrn_reflns_theta_min 4.98
_exptl_absorpt_coefficient_mu 0.769
_exptl_crystal_density_diffrn 1.323
_exptl_crystal_density_method 'not measured'
_exptl_crystal_F_000 592
_refine_diff_density_max 0.270
_refine_diff_density_min -0.210
_refine_diff_density_rms 0.045
_refine_ls_abs_structure_details 'Flack H D (1983), Acta Cryst. A39, 876-881'
_refine_ls_abs_structure_Flack 0.4(3)
_refine_ls_extinction_coef 0.097(5)
_refine_ls_extinction_expression Fc^*^=kFc[1+0.001xFc^2^\l^3^/sin(2\q)]^-1/4^
_refine_ls_extinction_method SHELXL
_refine_ls_goodness_of_fit_ref 1.078
_refine_ls_hydrogen_treatment mixed
_refine_ls_matrix_type full
_refine_ls_number_parameters 188
_refine_ls_number_reflns 2180
_refine_ls_number_restraints 0
_refine_ls_restrained_S_all 1.078
_refine_ls_R_factor_all 0.0412
_refine_ls_R_factor_gt 0.0408
_refine_ls_shift/su_max 0.211
_refine_ls_shift/su_mean 0.010
_refine_ls_structure_factor_coef Fsqd
_refine_ls_weighting_details 'calc w=1/[\s^2^(Fo^2^)+(0.0712P)^2^+0.3472P] where P=(Fo^2^+2Fc^2^)/3'
_refine_ls_weighting_scheme calc
_refine_ls_wR_factor_gt 0.1088
_refine_ls_wR_factor_ref 0.1093
_reflns_number_gt 2156
_reflns_number_total 2180
_reflns_threshold_expression >2sigma(I)
_cod_data_source_file jo0708893si20070430_022656.cif
_cod_data_source_block jgd52
_cod_database_code 4024102

loop_
_symmetry_equiv_pos_as_xyz
'x, y, z'
'x+1/2, -y+1/2, -z'
'-x, y+1/2, -z+1/2'
'-x+1/2, -y, z+1/2'

loop_
_atom_site_label
_atom_site_type_symbol
_atom_site_fract_x
_atom_site_fract_y
_atom_site_fract_z
_atom_site_U_iso_or_equiv
_atom_site_adp_type
_atom_site_occupancy
_atom_site_symmetry_multiplicity
_atom_site_calc_flag
_atom_site_refinement_flags
_atom_site_disorder_assembly
_atom_site_disorder_group
C1 C 0.4547(2) 0.4586(2) 0.60132(12) 0.0378(5) Uani 1 1 d . . .
C2 C 0.5108(3) 0.4373(3) 0.53196(13) 0.0468(6) Uani 1 1 d . . .
H2 H 0.4433 0.4052 0.4943 0.056 Uiso 1 1 calc R . .
C3 C 0.6738(3) 0.4628(2) 0.51415(10) 0.0390(5) Uani 1 1 d . . .
C4 C 0.7591(2) 0.5738(2) 0.56279(10) 0.0331(5) Uani 1 1 d . . .
C5 C 0.7275(2) 0.5515(2) 0.64807(9) 0.0269(4) Uani 1 1 d . . .
H5 H 0.7331 0.6475 0.6721 0.032 Uiso 1 1 calc R . .
C6 C 0.5640(2) 0.4862(2) 0.66659(10) 0.0286(4) Uani 1 1 d . . .
H6 H 0.5111 0.5518 0.7020 0.034 Uiso 1 1 calc R . .
C7 C 0.2832(3) 0.4453(3) 0.61975(17) 0.0570(7) Uani 1 1 d . . .
H7A H 0.2268 0.4151 0.5756 0.085 Uiso 1 1 calc R . .
H7B H 0.2441 0.5380 0.6364 0.085 Uiso 1 1 calc R . .
H7C H 0.2692 0.3745 0.6590 0.085 Uiso 1 1 calc R . .
O8 O 0.7397(2) 0.4122(2) 0.45840(8) 0.0578(5) Uani 1 1 d . . .
C9 C 0.7013(3) 0.7247(3) 0.53823(13) 0.0496(6) Uani 1 1 d . . .
H9A H 0.7176 0.7363 0.4850 0.074 Uiso 1 1 calc R . .
H9B H 0.7587 0.7985 0.5649 0.074 Uiso 1 1 calc R . .
H9C H 0.5915 0.7338 0.5493 0.074 Uiso 1 1 calc R . .
O10 O 0.92281(18) 0.5642(2) 0.54884(8) 0.0491(5) Uani 1 1 d . . .
H10 H 0.9375 0.5336 0.5060 0.074 Uiso 1 1 calc R . .
C11 C 0.8551(2) 0.4548(2) 0.68476(10) 0.0280(4) Uani 1 1 d . . .
H11 H 0.9598 0.4945 0.6748 0.034 Uiso 1 1 calc R . .
C12 C 0.8255(2) 0.4435(2) 0.77038(10) 0.0318(4) Uani 1 1 d . . .
C13 C 0.6707(2) 0.3594(2) 0.78032(11) 0.0323(5) Uani 1 1 d . . .
C14 C 0.5871(2) 0.3340(2) 0.70667(10) 0.0299(4) Uani 1 1 d . . .
H14 H 0.4867 0.2841 0.7142 0.036 Uiso 1 1 calc R . .
C15 C 0.8393(2) 0.3047(2) 0.65146(10) 0.0322(5) Uani 1 1 d . . .
H15 H 0.9213 0.2590 0.6262 0.039 Uiso 1 1 calc R . .
C16 C 0.6998(2) 0.2420(2) 0.66066(10) 0.0302(4) Uani 1 1 d . . .
C17 C 0.6487(3) 0.0976(3) 0.63020(15) 0.0490(6) Uani 1 1 d . . .
H17A H 0.7347 0.0526 0.6041 0.074 Uiso 1 1 calc R . .
H17B H 0.5628 0.1115 0.5959 0.074 Uiso 1 1 calc R . .
H17C H 0.6158 0.0361 0.6710 0.074 Uiso 1 1 calc R . .
O18 O 0.80055(19) 0.58665(16) 0.79930(8) 0.0419(4) Uani 1 1 d . . .
H18 H 0.7285 0.6256 0.7762 0.063 Uiso 1 1 calc R . .
C19 C 0.9605(3) 0.3688(3) 0.81051(13) 0.0515(6) Uani 1 1 d . . .
H19A H 0.9370 0.3611 0.8633 0.077 Uiso 1 1 calc R . .
H19B H 1.0546 0.4248 0.8039 0.077 Uiso 1 1 calc R . .
H19C H 0.9752 0.2731 0.7898 0.077 Uiso 1 1 calc R . .
O20 O 0.6234(2) 0.3191(2) 0.84091(8) 0.0512(5) Uani 1 1 d . . .

loop_
_atom_site_aniso_label
_atom_site_aniso_U_11
_atom_site_aniso_U_22
_atom_site_aniso_U_33
_atom_site_aniso_U_23
_atom_site_aniso_U_13
_atom_site_aniso_U_12
C1 0.0321(10) 0.0357(10) 0.0456(11) 0.0009(9) -0.0077(8) 0.0016(8)
C2 0.0543(13) 0.0509(14) 0.0353(11) -0.0045(10) -0.0172(9) -0.0019(11)
C3 0.0576(12) 0.0376(11) 0.0218(9) 0.0013(8) -0.0016(9) 0.0060(10)
C4 0.0384(10) 0.0341(10) 0.0267(9) 0.0041(8) 0.0057(7) 0.0014(8)
C5 0.0311(9) 0.0265(9) 0.0229(8) -0.0006(7) 0.0000(6) -0.0004(8)
C6 0.0295(9) 0.0285(9) 0.0279(9) -0.0012(8) 0.0023(7) 0.0025(7)
C7 0.0346(12) 0.0608(16) 0.0755(17) 0.0036(14) -0.0110(11) -0.0021(10)
O8 0.0889(13) 0.0592(11) 0.0254(8) -0.0065(7) 0.0087(8) 0.0107(10)
C9 0.0765(17) 0.0361(12) 0.0363(11) 0.0095(9) 0.0023(11) 0.0046(12)
O10 0.0418(8) 0.0693(12) 0.0363(8) 0.0065(8) 0.0133(6) -0.0012(8)
C11 0.0263(8) 0.0318(10) 0.0260(9) 0.0009(7) 0.0001(7) -0.0011(7)
C12 0.0368(10) 0.0329(10) 0.0256(9) -0.0008(8) -0.0038(7) -0.0019(8)
C13 0.0402(10) 0.0291(9) 0.0277(9) 0.0030(8) 0.0045(8) 0.0035(8)
C14 0.0290(9) 0.0290(10) 0.0315(10) 0.0003(8) 0.0032(7) -0.0022(7)
C15 0.0340(10) 0.0337(10) 0.0288(9) -0.0016(8) 0.0015(8) 0.0070(8)
C16 0.0363(10) 0.0268(9) 0.0274(9) -0.0013(7) -0.0019(7) 0.0016(8)
C17 0.0584(13) 0.0333(11) 0.0554(13) -0.0124(10) 0.0057(11) -0.0049(10)
O18 0.0626(10) 0.0351(8) 0.0281(7) -0.0037(6) -0.0044(6) -0.0021(7)
C19 0.0510(13) 0.0651(16) 0.0384(12) 0.0077(11) -0.0123(10) 0.0052(12)
O20 0.0650(11) 0.0590(11) 0.0296(8) 0.0085(7) 0.0101(7) -0.0084(8)

loop_
_atom_type_symbol
_atom_type_description
_atom_type_scat_dispersion_real
_atom_type_scat_dispersion_imag
_atom_type_scat_source
C C 0.0181 0.0091 'International Tables Vol C Tables 4.2.6.8 and 6.1.1.4'
H H 0.0000 0.0000 'International Tables Vol C Tables 4.2.6.8 and 6.1.1.4'
O O 0.0492 0.0322 'International Tables Vol C Tables 4.2.6.8 and 6.1.1.4'

loop_
_geom_angle_atom_site_label_1
_geom_angle_atom_site_label_2
_geom_angle_atom_site_label_3
_geom_angle
_geom_angle_site_symmetry_1
_geom_angle_site_symmetry_3
_geom_angle_publ_flag
C2 C1 C7 122.5(2) . . ?
C2 C1 C6 120.83(18) . . ?
C7 C1 C6 116.55(19) . . ?
C1 C2 C3 121.48(19) . . ?
O8 C3 C2 123.7(2) . . ?
O8 C3 C4 119.5(2) . . ?
C2 C3 C4 116.40(18) . . ?
O10 C4 C3 109.24(17) . . ?
O10 C4 C9 108.78(18) . . ?
C3 C4 C9 106.86(17) . . ?
O10 C4 C5 109.45(16) . . ?
C3 C4 C5 112.50(16) . . ?
C9 C4 C5 109.93(17) . . ?
C11 C5 C4 111.36(15) . . ?
C11 C5 C6 108.68(15) . . ?
C4 C5 C6 114.44(15) . . ?
C1 C6 C5 117.16(16) . . ?
C1 C6 C14 105.95(15) . . ?
C5 C6 C14 108.95(14) . . ?
C15 C11 C12 108.12(15) . . ?
C15 C11 C5 107.25(15) . . ?
C12 C11 C5 109.75(15) . . ?
O18 C12 C19 111.13(17) . . ?
O18 C12 C13 107.04(16) . . ?
C19 C12 C13 111.67(18) . . ?
O18 C12 C11 108.49(15) . . ?
C19 C12 C11 111.63(17) . . ?
C13 C12 C11 106.65(15) . . ?
O20 C13 C14 124.61(19) . . ?
O20 C13 C12 122.86(18) . . ?
C14 C13 C12 112.53(15) . . ?
C13 C14 C16 104.69(15) . . ?
C13 C14 C6 108.26(15) . . ?
C16 C14 C6 109.18(15) . . ?
C16 C15 C11 115.32(17) . . ?
C15 C16 C17 126.79(19) . . ?
C15 C16 C14 113.00(17) . . ?
C17 C16 C14 120.20(18) . . ?

loop_
_geom_bond_atom_site_label_1
_geom_bond_atom_site_label_2
_geom_bond_distance
_geom_bond_site_symmetry_2
_geom_bond_publ_flag
C1 C2 1.335(3) . ?
C1 C7 1.503(3) . ?
C1 C6 1.507(3) . ?
C2 C3 1.444(3) . ?
C3 O8 1.229(3) . ?
C3 C4 1.520(3) . ?
C4 O10 1.419(3) . ?
C4 C9 1.533(3) . ?
C4 C5 1.551(2) . ?
C5 C11 1.547(2) . ?
C5 C6 1.552(2) . ?
C6 C14 1.579(3) . ?
C11 C15 1.504(3) . ?
C11 C12 1.544(2) . ?
C12 O18 1.426(2) . ?
C12 C19 1.517(3) . ?
C12 C13 1.539(3) . ?
C13 O20 1.206(2) . ?
C13 C14 1.507(3) . ?
C14 C16 1.517(3) . ?
C15 C16 1.331(3) . ?
C16 C17 1.496(3) . ?

loop_
_geom_torsion_atom_site_label_1
_geom_torsion_atom_site_label_2
_geom_torsion_atom_site_label_3
_geom_torsion_atom_site_label_4
_geom_torsion
_geom_torsion_site_symmetry_1
_geom_torsion_site_symmetry_2
_geom_torsion_site_symmetry_3
_geom_torsion_site_symmetry_4
_geom_torsion_publ_flag
C7 C1 C2 C3 174.6(2) . . . . ?
C6 C1 C2 C3 -10.2(3) . . . . ?
C1 C2 C3 O8 161.2(2) . . . . ?
C1 C2 C3 C4 -26.6(3) . . . . ?
O8 C3 C4 O10 -19.5(3) . . . . ?
C2 C3 C4 O10 167.99(18) . . . . ?
O8 C3 C4 C9 98.0(2) . . . . ?
C2 C3 C4 C9 -74.5(2) . . . . ?
O8 C3 C4 C5 -141.2(2) . . . . ?
C2 C3 C4 C5 46.2(2) . . . . ?
O10 C4 C5 C11 -28.2(2) . . . . ?
C3 C4 C5 C11 93.4(2) . . . . ?
C9 C4 C5 C11 -147.63(18) . . . . ?
O10 C4 C5 C6 -151.95(16) . . . . ?
C3 C4 C5 C6 -30.3(2) . . . . ?
C9 C4 C5 C6 88.6(2) . . . . ?
C2 C1 C6 C5 24.8(3) . . . . ?
C7 C1 C6 C5 -159.7(2) . . . . ?
C2 C1 C6 C14 -97.0(2) . . . . ?
C7 C1 C6 C14 78.5(2) . . . . ?
C11 C5 C6 C1 -127.65(17) . . . . ?
C4 C5 C6 C1 -2.5(2) . . . . ?
C11 C5 C6 C14 -7.48(19) . . . . ?
C4 C5 C6 C14 117.69(16) . . . . ?
C4 C5 C11 C15 -66.46(19) . . . . ?
C6 C5 C11 C15 60.49(18) . . . . ?
C4 C5 C11 C12 176.32(15) . . . . ?
C6 C5 C11 C12 -56.7(2) . . . . ?
C15 C11 C12 O18 -165.42(15) . . . . ?
C5 C11 C12 O18 -48.7(2) . . . . ?
C15 C11 C12 C19 71.8(2) . . . . ?
C5 C11 C12 C19 -171.52(17) . . . . ?
C15 C11 C12 C13 -50.43(19) . . . . ?
C5 C11 C12 C13 66.3(2) . . . . ?
O18 C12 C13 O20 -72.1(2) . . . . ?
C19 C12 C13 O20 49.8(3) . . . . ?
C11 C12 C13 O20 172.0(2) . . . . ?
O18 C12 C13 C14 107.92(17) . . . . ?
C19 C12 C13 C14 -130.25(18) . . . . ?
C11 C12 C13 C14 -8.0(2) . . . . ?
O20 C13 C14 C16 -118.2(2) . . . . ?
C12 C13 C14 C16 61.8(2) . . . . ?
O20 C13 C14 C6 125.4(2) . . . . ?
C12 C13 C14 C6 -54.59(19) . . . . ?
C1 C6 C14 C13 -169.71(15) . . . . ?
C5 C6 C14 C13 63.41(18) . . . . ?
C1 C6 C14 C16 76.86(18) . . . . ?
C5 C6 C14 C16 -50.01(19) . . . . ?
C12 C11 C15 C16 60.1(2) . . . . ?
C5 C11 C15 C16 -58.2(2) . . . . ?
C11 C15 C16 C17 176.60(19) . . . . ?
C11 C15 C16 C14 -2.7(2) . . . . ?
C13 C14 C16 C15 -57.3(2) . . . . ?
C6 C14 C16 C15 58.5(2) . . . . ?
C13 C14 C16 C17 123.4(2) . . . . ?
C6 C14 C16 C17 -120.9(2) . . . . ?

loop_
_cod_related_entry_id
_cod_related_entry_database
_cod_related_entry_code
1 ChemSpider 30658836
